data_2008792
loop_
_publ_author_name
'Bolte, Michael'
'Sommer, Andrea'
'Noe, Christian Roland'

_publ_section_title
;
 4,6-Bis(benzyloxy)-1,3,5-triazin-2-ylamine
;
_journal_issue 8
_journal_name_full 'Acta Crystallographica Section C'
_journal_page_first 1304
_journal_page_last 1306
_journal_paper_doi 10.1107/S0108270199005971
_journal_volume 55
_journal_year 1999
_chemical_formula_sum 'C17 H16 N4 O2'
_chemical_formula_weight 308.34
_chemical_name_systematic
;
4,6-Bis(benzyloxy)-1,3,5-triazin-2-amine
;
_space_group_IT_number 2
_symmetry_cell_setting triclinic
_symmetry_space_group_name_Hall '-P 1'
_symmetry_space_group_name_H-M 'P -1'
_audit_creation_method SHELXL-97
_cell_angle_alpha 119.0750(10)
_cell_angle_beta 91.4600(10)
_cell_angle_gamma 90.0940(10)
_cell_formula_units_Z 2
_cell_length_a 5.22140(10)
_cell_length_b 13.1487(2)
_cell_length_c 13.4792(2)
_cell_measurement_reflns_used 4648
_cell_measurement_temperature 293
_cell_measurement_theta_max 25.00
_cell_measurement_theta_min 1.00
_cell_volume 808.43(2)
_computing_cell_refinement SMART
_computing_data_collection 'SMART (Siemens , 1995)'
_computing_data_reduction 'SAINT (Siemens , 1995)'
_computing_molecular_graphics 'XP (Sheldrick, 1991)'
_computing_structure_refinement 'SHELXL97 (Sheldrick, 1997)'
_computing_structure_solution 'SHELXS97 (Sheldrick, 1990)'
_diffrn_ambient_temperature 293
_diffrn_measurement_device 'Siemens CCD three circle diffractometer'
_diffrn_measurement_method \w
_diffrn_radiation_monochromator 'highly oriented graphite crystal'
_diffrn_radiation_source 'fine-focus sealed tube'
_diffrn_radiation_type MoK\a
_diffrn_radiation_wavelength 0.71073
_diffrn_reflns_av_R_equivalents 0.0339
_diffrn_reflns_av_sigmaI/netI 0.0255
_diffrn_reflns_limit_h_max 6
_diffrn_reflns_limit_h_min -6
_diffrn_reflns_limit_k_max 16
_diffrn_reflns_limit_k_min -15
_diffrn_reflns_limit_l_max 16
_diffrn_reflns_limit_l_min -16
_diffrn_reflns_number 7078
_diffrn_reflns_theta_full 25.88
_diffrn_reflns_theta_max 25.88
_diffrn_reflns_theta_min 1.73
_diffrn_standards_decay_% 0
_diffrn_standards_interval_time 0
_diffrn_standards_number 0
_exptl_absorpt_coefficient_mu 0.086
_exptl_absorpt_correction_type none
_exptl_crystal_colour colourless
_exptl_crystal_density_diffrn 1.267
_exptl_crystal_density_method 'not measured'
_exptl_crystal_description block
_exptl_crystal_F_000 324
_exptl_crystal_size_max 0.70
_exptl_crystal_size_mid 0.40
_exptl_crystal_size_min 0.40
_refine_diff_density_max 0.136
_refine_diff_density_min -0.117
_refine_ls_extinction_coef 0.025(4)
_refine_ls_extinction_method 'SHELXL97 (Sheldrick, 1997)'
_refine_ls_goodness_of_fit_all 1.130
_refine_ls_goodness_of_fit_ref 1.130
_refine_ls_hydrogen_treatment mixed
_refine_ls_matrix_type full
_refine_ls_number_parameters 217
_refine_ls_number_reflns 2781
_refine_ls_number_restraints 0
_refine_ls_restrained_S_all 1.130
_refine_ls_R_factor_all 0.0522
_refine_ls_R_factor_gt 0.0429
_refine_ls_R_factor_obs 0.0429
_refine_ls_shift/su_max 0.000
_refine_ls_shift/su_mean 0.000
_refine_ls_structure_factor_coef Fsqd
_refine_ls_weighting_details 'w = 1/[\s^2^(Fo^2^)+(0.0501P)^2^+0.1482P] where P=(Fo^2^+2Fc^2^)/3'
_refine_ls_weighting_scheme calc
_refine_ls_wR_factor_all 0.1201
_refine_ls_wR_factor_obs 0.1114
_refine_ls_wR_factor_ref 0.1201
_reflns_number_gt 2337
_reflns_number_total 2781
_reflns_threshold_expression I>2\s(I)
_cod_data_source_file jz1354.cif
_cod_data_source_block as1
_cod_depositor_comments
;
The following automatic conversions were performed:
'_symmetry_cell_setting' value 'Triclinic' changed to 'triclinic'
according to '/home/saulius/struct/CIF-dictionaries/cif_core.dic'
dictionary named 'cif_core.dic' version 2.4.1 from 2010-06-29.

Automatic conversion script
Id: cif_fix_enum 1527 2010-12-29 10:47:43Z saulius 

The following automatic conversions were performed:

'_symmetry_cell_setting' value 'Triclinic' changed to 'triclinic'
according to /home/saulius/struct/CIF-dictionaries/cif_core.dic
dictionary named 'cif_core.dic' version 2.4.1 from 2010-06-29.

Automatic conversion script
Id: cif_fix_values 1715 2011-07-08 13:25:40Z adriana 

The following automatic conversions were performed:

'_refine_ls_weighting_scheme' value 'calc w =
1/[\s^2^(Fo^2^)+(0.0501P)^2^+0.1482P] where P=(Fo^2^+2Fc^2^)/3' was
changed to 'calc'. New tag '_refine_ls_weighting_details' was
created. The value of the new tag was set to 'w =
1/[\s^2^(Fo^2^)+(0.0501P)^2^+0.1482P] where P=(Fo^2^+2Fc^2^)/3'.

Automatic conversion script
Id: cif_fix_values 3143 2015-03-26 13:38:13Z robertas 
;
_cod_database_code 2008792
_cod_database_fobs_code 2008792

loop_
_symmetry_equiv_pos_as_xyz
'x, y, z'
'-x, -y, -z'

loop_
_atom_site_label
_atom_site_fract_x
_atom_site_fract_y
_atom_site_fract_z
_atom_site_U_iso_or_equiv
_atom_site_adp_type
_atom_site_calc_flag
_atom_site_refinement_flags
_atom_site_occupancy
_atom_site_disorder_assembly
_atom_site_disorder_group
_atom_site_type_symbol
C1 0.5534(3) 0.63084(13) 0.35734(13) 0.0485(4) Uani d . 1 . . C
N2 0.3522(2) 0.64016(10) 0.29705(11) 0.0506(3) Uani d . 1 . . N
C3 0.2888(3) 0.75158(13) 0.33409(14) 0.0495(4) Uani d . 1 . . C
N4 0.3995(3) 0.84736(11) 0.41953(12) 0.0561(4) Uani d . 1 . . N
C5 0.6046(3) 0.82489(13) 0.46973(14) 0.0543(4) Uani d . 1 . . C
N51 0.7338(4) 0.91570(14) 0.55365(15) 0.0748(5) Uani d . 1 . . N
H51A 0.878(4) 0.9018(18) 0.5857(18) 0.089(7) Uiso d . 1 . . H
H51B 0.700(4) 0.9860(19) 0.5653(17) 0.078(6) Uiso d . 1 . . H
N6 0.6882(3) 0.71589(11) 0.44234(12) 0.0546(4) Uani d . 1 . . N
O11 0.6176(2) 0.51883(9) 0.32230(10) 0.0582(3) Uani d . 1 . . O
C12 0.8356(3) 0.49915(14) 0.38194(16) 0.0626(5) Uani d . 1 . . C
H12A 0.7973 0.5274 0.4610 0.075 Uiso calc R 1 . . H
H12B 0.9872 0.5400 0.3786 0.075 Uiso calc R 1 . . H
C13 0.8801(3) 0.36919(14) 0.32301(14) 0.0524(4) Uani d . 1 . . C
C14 1.0679(3) 0.31949(17) 0.24293(17) 0.0680(5) Uani d . 1 . . C
H14 1.1697 0.3666 0.2257 0.082 Uiso calc R 1 . . H
C15 1.1056(4) 0.19924(18) 0.18779(19) 0.0817(6) Uani d . 1 . . C
H15 1.2326 0.1669 0.1345 0.098 Uiso calc R 1 . . H
C16 0.9543(4) 0.12824(17) 0.2124(2) 0.0792(6) Uani d . 1 . . C
H16 0.9775 0.0482 0.1748 0.095 Uiso calc R 1 . . H
C17 0.7694(4) 0.17681(17) 0.2926(2) 0.0799(6) Uani d . 1 . . C
H17 0.6694 0.1295 0.3103 0.096 Uiso calc R 1 . . H
C18 0.7317(4) 0.29619(16) 0.34736(17) 0.0686(5) Uani d . 1 . . C
H18 0.6054 0.3280 0.4011 0.082 Uiso calc R 1 . . H
O31 0.0912(2) 0.77528(9) 0.28170(10) 0.0579(3) Uani d . 1 . . O
C32 -0.0163(3) 0.67879(13) 0.17809(14) 0.0548(4) Uani d . 1 . . C
H32A -0.0872 0.6205 0.1944 0.066 Uiso calc R 1 . . H
H32B 0.1171 0.6430 0.1234 0.066 Uiso calc R 1 . . H
C33 -0.2252(3) 0.72308(14) 0.12899(14) 0.0499(4) Uani d . 1 . . C
C34 -0.3315(4) 0.64618(17) 0.02145(16) 0.0689(5) Uani d . 1 . . C
H34 -0.2708 0.5707 -0.0179 0.083 Uiso calc R 1 . . H
C35 -0.5270(4) 0.6809(2) -0.02770(17) 0.0786(6) Uani d . 1 . . C
H35 -0.5955 0.6286 -0.0991 0.094 Uiso calc R 1 . . H
C36 -0.6188(4) 0.7930(2) 0.02981(19) 0.0787(6) Uani d . 1 . . C
H36 -0.7486 0.8165 -0.0027 0.094 Uiso calc R 1 . . H
C37 -0.5163(4) 0.86963(18) 0.1358(2) 0.0808(6) Uani d . 1 . . C
H37 -0.5786 0.9449 0.1747 0.097 Uiso calc R 1 . . H
C38 -0.3197(3) 0.83556(15) 0.18532(16) 0.0639(5) Uani d . 1 . . C
H38 -0.2516 0.8885 0.2565 0.077 Uiso calc R 1 . . H

loop_
_atom_site_aniso_label
_atom_site_aniso_U_11
_atom_site_aniso_U_22
_atom_site_aniso_U_33
_atom_site_aniso_U_12
_atom_site_aniso_U_13
_atom_site_aniso_U_23
C1 0.0542(9) 0.0388(8) 0.0529(9) 0.0012(7) -0.0036(7) 0.0228(7)
N2 0.0551(8) 0.0385(7) 0.0556(8) 0.0009(6) -0.0081(6) 0.0212(6)
C3 0.0519(9) 0.0414(8) 0.0541(9) 0.0027(7) -0.0023(7) 0.0226(7)
N4 0.0619(9) 0.0390(7) 0.0599(9) 0.0031(6) -0.0105(7) 0.0186(7)
C5 0.0638(10) 0.0410(8) 0.0519(9) 0.0012(7) -0.0078(8) 0.0181(7)
N51 0.0866(12) 0.0402(8) 0.0796(11) 0.0006(8) -0.0328(9) 0.0167(8)
N6 0.0620(8) 0.0392(7) 0.0564(8) 0.0010(6) -0.0112(7) 0.0190(6)
O11 0.0653(7) 0.0387(6) 0.0661(7) 0.0015(5) -0.0199(6) 0.0229(5)
C12 0.0659(11) 0.0479(9) 0.0708(12) 0.0002(8) -0.0238(9) 0.0275(9)
C13 0.0520(9) 0.0462(9) 0.0608(10) -0.0006(7) -0.0162(8) 0.0282(8)
C14 0.0572(11) 0.0671(12) 0.0816(13) -0.0020(9) -0.0030(9) 0.0379(11)
C15 0.0675(12) 0.0724(14) 0.0885(15) 0.0195(10) 0.0040(11) 0.0259(12)
C16 0.0820(14) 0.0469(10) 0.0983(16) 0.0106(10) -0.0217(12) 0.0282(11)
C17 0.0873(14) 0.0558(11) 0.1060(17) -0.0062(10) -0.0080(13) 0.0473(12)
C18 0.0708(12) 0.0597(11) 0.0783(13) 0.0044(9) 0.0039(10) 0.0359(10)
O31 0.0607(7) 0.0428(6) 0.0627(7) 0.0053(5) -0.0145(5) 0.0204(6)
C32 0.0596(10) 0.0407(8) 0.0562(10) 0.0037(7) -0.0063(8) 0.0178(8)
C33 0.0486(9) 0.0481(9) 0.0529(9) 0.0003(7) -0.0006(7) 0.0245(8)
C34 0.0725(12) 0.0605(11) 0.0568(11) 0.0078(9) -0.0050(9) 0.0155(9)
C35 0.0763(13) 0.0890(15) 0.0573(12) -0.0031(11) -0.0163(10) 0.0261(11)
C36 0.0693(12) 0.0882(15) 0.0881(15) 0.0033(11) -0.0199(11) 0.0514(13)
C37 0.0773(13) 0.0592(12) 0.0989(16) 0.0095(10) -0.0223(12) 0.0342(11)
C38 0.0655(11) 0.0476(10) 0.0692(12) 0.0014(8) -0.0153(9) 0.0218(9)

loop_
_atom_type_symbol
_atom_type_description
_atom_type_scat_dispersion_real
_atom_type_scat_dispersion_imag
_atom_type_scat_source
C C 0.0033 0.0016 'International Tables Vol C Tables 4.2.6.8 and 6.1.1.4'
H H 0.0000 0.0000 'International Tables Vol C Tables 4.2.6.8 and 6.1.1.4'
N N 0.0061 0.0033 'International Tables Vol C Tables 4.2.6.8 and 6.1.1.4'
O O 0.0106 0.0060 'International Tables Vol C Tables 4.2.6.8 and 6.1.1.4'

loop_
_geom_angle_atom_site_label_1
_geom_angle_atom_site_label_2
_geom_angle_atom_site_label_3
_geom_angle
_geom_angle_publ_flag
N6 C1 N2 128.17(14) y
N6 C1 O11 119.06(13) ?
N2 C1 O11 112.77(13) ?
C3 N2 C1 111.93(13) y
N4 C3 N2 127.82(14) y
N4 C3 O31 113.21(13) ?
N2 C3 O31 118.97(13) ?
C3 N4 C5 113.71(13) y
N51 C5 N4 118.08(15) ?
N51 C5 N6 117.06(15) ?
N4 C5 N6 124.86(14) y
C1 N6 C5 113.43(13) y
C1 O11 C12 117.08(12) ?
O11 C12 C13 107.14(12) ?
C14 C13 C18 118.22(16) ?
C14 C13 C12 120.99(16) ?
C18 C13 C12 120.78(17) ?
C13 C14 C15 120.67(18) ?
C16 C15 C14 120.2(2) ?
C17 C16 C15 119.63(18) ?
C16 C17 C18 120.25(19) ?
C17 C18 C13 121.06(19) ?
C3 O31 C32 117.12(12) ?
O31 C32 C33 109.46(12) ?
C38 C33 C34 117.95(15) ?
C38 C33 C32 123.72(15) ?
C34 C33 C32 118.33(15) ?
C35 C34 C33 121.18(17) ?
C36 C35 C34 120.00(18) ?
C37 C36 C35 119.49(18) ?
C36 C37 C38 120.80(19) ?
C33 C38 C37 120.58(17) ?

loop_
_geom_bond_atom_site_label_1
_geom_bond_atom_site_label_2
_geom_bond_site_symmetry_2
_geom_bond_distance
_geom_bond_publ_flag
C1 N6 . 1.330(2) y
C1 N2 . 1.3541(19) y
C1 O11 . 1.3557(18) .
N2 C3 . 1.3432(19) y
C3 N4 . 1.342(2) y
C3 O31 . 1.3557(18) ?
N4 C5 . 1.360(2) y
C5 N51 . 1.344(2) ?
C5 N6 . 1.370(2) y
O11 C12 . 1.4717(18) ?
C12 C13 . 1.515(2) ?
C13 C14 . 1.387(3) ?
C13 C18 . 1.395(2) ?
C14 C15 . 1.399(3) ?
C15 C16 . 1.385(3) ?
C16 C17 . 1.376(3) ?
C17 C18 . 1.389(3) ?
O31 C32 . 1.4529(19) ?
C32 C33 . 1.519(2) ?
C33 C38 . 1.392(2) ?
C33 C34 . 1.402(2) ?
C34 C35 . 1.396(3) ?
C35 C36 . 1.384(3) ?
C36 C37 . 1.379(3) ?
C37 C38 . 1.399(2) ?

loop_
_geom_torsion_atom_site_label_1
_geom_torsion_atom_site_label_2
_geom_torsion_atom_site_label_3
_geom_torsion_atom_site_label_4
_geom_torsion
N6 C1 N2 C3 -1.5(2)
O11 C1 N2 C3 179.02(13)
C1 N2 C3 N4 -0.1(2)
C1 N2 C3 O31 179.64(13)
N2 C3 N4 C5 2.3(3)
O31 C3 N4 C5 -177.48(13)
C3 N4 C5 N51 177.69(17)
C3 N4 C5 N6 -3.3(3)
N2 C1 N6 C5 0.5(3)
O11 C1 N6 C5 -179.98(14)
N51 C5 N6 C1 -178.92(16)
N4 C5 N6 C1 2.1(2)
N6 C1 O11 C12 0.0(2)
N2 C1 O11 C12 179.57(14)
C1 O11 C12 C13 -176.35(14)
O11 C12 C13 C14 98.26(18)
O11 C12 C13 C18 -81.3(2)
C18 C13 C14 C15 0.4(3)
C12 C13 C14 C15 -179.16(17)
C13 C14 C15 C16 0.3(3)
C14 C15 C16 C17 -1.0(3)
C15 C16 C17 C18 1.1(3)
C16 C17 C18 C13 -0.4(3)
C14 C13 C18 C17 -0.3(3)
C12 C13 C18 C17 179.21(16)
N4 C3 O31 C32 171.27(14)
N2 C3 O31 C32 -8.5(2)
C3 O31 C32 C33 -177.24(13)
O31 C32 C33 C38 -8.6(2)
O31 C32 C33 C34 172.22(15)
C38 C33 C34 C35 -0.3(3)
C32 C33 C34 C35 178.96(18)
C33 C34 C35 C36 0.1(3)
C34 C35 C36 C37 -0.2(3)
C35 C36 C37 C38 0.4(3)
C34 C33 C38 C37 0.5(3)
C32 C33 C38 C37 -178.68(18)
C36 C37 C38 C33 -0.6(3)

loop_
_cod_related_entry_id
_cod_related_entry_database
_cod_related_entry_code
1 ChemSpider 21105753
